data_7240068
loop_
_publ_author_name
'Benjamin, Helen'
'Richardson, Jonathan G.'
'Moggach, Stephen A.'
'Afanasjevs, Sergejs'
'Warren, Lisette'
'Warren, Mark R.'
'Allan, David R.'
'Morrison, Carole A.'
'Kamenev, Konstantin V.'
'Robertson, Neil'

_publ_section_title
;
 Pressure-induced non-innocence in bis(1,2-dionedioximato)Pt(ii)
 complexes: an experimental and theoretical study of their insulator-metal
 transitions.
;
_journal_issue 12
_journal_name_full 'Physical chemistry chemical physics : PCCP'
_journal_page_first 6677
_journal_page_last 6689
_journal_paper_doi 10.1039/c9cp06749c
_journal_volume 22
_journal_year 2020
_chemical_formula_moiety 'C12 H10 N4 O4 Pt1'
_chemical_formula_sum 'C12 H10 N4 O4 Pt'
_chemical_formula_weight 469.33
_chemical_melting_point ?
_space_group_IT_number 72
_space_group_name_Hall '-I 2 2c'
_space_group_name_H-M_alt 'I b a m'
_symmetry_cell_setting orthorhombic
_symmetry_space_group_name_Hall '-I 2 2c'
_symmetry_space_group_name_H-M 'I b a m'
_atom_sites_solution_hydrogens difmap
_atom_sites_solution_primary direct
_audit_creation_date 2019-11-29
_audit_creation_method CRYSTALS_ver_14.61_build_6999
_audit_update_record
;
2019-12-10 deposited with the CCDC.	2020-03-05 downloaded from the CCDC.
;
_cell_angle_alpha 90
_cell_angle_beta 90
_cell_angle_gamma 90
_cell_formula_units_Z 4
_cell_length_a 9.7525(3)
_cell_length_b 20.6661(6)
_cell_length_c 6.3580(2)
_cell_measurement_reflns_used 1602
_cell_measurement_temperature 293
_cell_measurement_theta_max 21
_cell_measurement_theta_min 2
_cell_volume 1281.43(7)
_computing_cell_refinement 'Apex2 (Bruker AXS, 2006)'
_computing_data_collection 'Apex2 (Bruker AXS, 2006)'
_computing_data_reduction 'Apex2 (Bruker AXS, 2006)'
_computing_molecular_graphics 'CAMERON (Watkin et al., 1996)'
_computing_publication_material 'CRYSTALS (Betteridge et al., 2003)'
_computing_structure_refinement 'CRYSTALS (Betteridge et al., 2003)'
_computing_structure_solution 'SIR92 (Altomare et al., 1994)'
_diffrn_ambient_pressure 101
_diffrn_ambient_temperature 293
_diffrn_measured_fraction_theta_full 0.999
_diffrn_measured_fraction_theta_max 0.999
_diffrn_measurement_device Area
_diffrn_measurement_device_type 'Bruker Kappa Apex2'
_diffrn_measurement_method \w
_diffrn_radiation_monochromator graphite
_diffrn_radiation_type 'Mo K\a'
_diffrn_radiation_wavelength 0.71073
_diffrn_reflns_av_R_equivalents 0.071
_diffrn_reflns_av_unetI/netI 0.098
_diffrn_reflns_limit_h_max 12
_diffrn_reflns_limit_h_min -12
_diffrn_reflns_limit_k_max 25
_diffrn_reflns_limit_k_min -25
_diffrn_reflns_limit_l_max 7
_diffrn_reflns_limit_l_min -7
_diffrn_reflns_number 6574
_diffrn_reflns_theta_full 26.483
_diffrn_reflns_theta_max 26.483
_diffrn_reflns_theta_min 1.971
_diffrn_standards_number 0
_exptl_absorpt_coefficient_mu 10.973
_exptl_absorpt_correction_T_max 0.95
_exptl_absorpt_correction_T_min 0.90
_exptl_absorpt_correction_type multi-scan
_exptl_absorpt_process_details 'SADABS (Siemens, 1996)'
_exptl_crystal_colour black
_exptl_crystal_density_diffrn 2.433
_exptl_crystal_density_meas ?
_exptl_crystal_density_method 'not measured'
_exptl_crystal_description needle
_exptl_crystal_F_000 880
_exptl_crystal_size_max 0.150
_exptl_crystal_size_mid 0.010
_exptl_crystal_size_min 0.005
_refine_diff_density_max 1.98
_refine_diff_density_min -1.88
_refine_ls_extinction_method None
_refine_ls_goodness_of_fit_ref 0.6939
_refine_ls_hydrogen_treatment mixed
_refine_ls_matrix_type full
_refine_ls_number_parameters 71
_refine_ls_number_reflns 724
_refine_ls_number_restraints 10
_refine_ls_R_factor_all 0.0516
_refine_ls_R_factor_gt 0.0218
_refine_ls_shift/su_max 0.0000485
_refine_ls_shift/su_mean 0.0000072
_refine_ls_structure_factor_coef Fsqd
_refine_ls_weighting_details
;
 Method= Quasi-Unit weights 
 W = 1.0 or 1./4Fsq 
;
_refine_ls_weighting_scheme calc
_refine_ls_wR_factor_all 0.0788
_refine_ls_wR_factor_gt 0.0492
_refine_ls_wR_factor_ref 0.0788
_reflns_limit_h_max 12
_reflns_limit_h_min 0
_reflns_limit_k_max 25
_reflns_limit_k_min 0
_reflns_limit_l_max 7
_reflns_limit_l_min 0
_reflns_number_gt 479
_reflns_number_total 728
_reflns_threshold_expression I>2.0\s(I)
_oxford_diffrn_Wilson_B_factor 2.14
_oxford_diffrn_Wilson_scale 488.87
_oxford_refine_ls_r_factor_ref 0.0516
_oxford_refine_ls_scale 0.16123(14)
_oxford_reflns_number_all 724
_oxford_structure_analysis_title 'steve in Ibam'
_cod_data_source_file c9cp06749c2.cif
_cod_data_source_block PtBQD_ambient
_cod_depositor_comments
;
The following automatic conversions were performed:

data item '_chemical_melting_point' value 'not measured' was changed
to '?' -- the value is undefined or not given.

data item '_exptl_crystal_density_meas' value 'not measured' was
changed to '?' -- the value is perceived as not measured.

Automatic conversion script
Id: cif_fix_values 7556 2019-12-06 15:28:31Z antanas 

 Adding full bibliography for 7240068--7240076.cif.
;
_cod_original_sg_symbol_Hall '-I 2 2c '
_cod_original_sg_symbol_H-M 'I b a m '
_cod_original_formula_sum 'C12 H10 N4 O4 Pt1'
_cod_database_code 7240068
_oxford_refine_reflns_threshold_expression_ref I>-3.0\s(I)

loop_
_symmetry_equiv_pos_as_xyz
x,y,z
-x,-y,-z
x+1/2,y+1/2,z+1/2
-x+1/2,-y+1/2,-z+1/2
-x+1/2,y+1/2,z
x+1/2,-y+1/2,-z
-x+1,y+1,z+1/2
x+1,-y+1,-z+1/2
x+1/2,-y+1/2,z
-x+1/2,y+1/2,-z
x+1,-y+1,z+1/2
-x+1,y+1,-z+1/2
-x,-y,z
x,y,-z
-x+1/2,-y+1/2,z+1/2
x+1/2,y+1/2,-z+1/2

loop_
_atom_site_label
_atom_site_type_symbol
_atom_site_fract_x
_atom_site_fract_y
_atom_site_fract_z
_atom_site_U_iso_or_equiv
_atom_site_occupancy
_atom_site_adp_type
_atom_site_refinement_flags_posn
_atom_site_refinement_flags_adp
_atom_site_refinement_flags_occupancy
_atom_site_disorder_assembly
_atom_site_disorder_group
_atom_site_attached_hydrogens
Pt1 Pt 0.5000 0.5000 0.5000 0.0298 1.0000 Uani S T . . . .
N2 N 0.4862(15) 0.5959(5) 0.5000 0.0365 1.0000 Uani S T . . . .
O3 O 0.5977(12) 0.6327(5) 0.5000 0.0527 1.0000 Uani S T . . . .
C4 C 0.3602(17) 0.6203(7) 0.5000 0.0367 1.0000 Uani S T . . . .
C5 C 0.2548(16) 0.5718(7) 0.5000 0.0434 1.0000 Uani S T . . . .
N6 N 0.2976(11) 0.5108(6) 0.5000 0.0375 1.0000 Uani DS T . . . .
O7 O 0.2090(11) 0.4614(5) 0.5000 0.0543 1.0000 Uani DS T . . . .
C8 C 0.1133(17) 0.5918(9) 0.5000 0.0610 1.0000 Uani S T . . . .
C9 C 0.088(2) 0.6558(10) 0.5000 0.0810 1.0000 Uani S T . . . .
C10 C 0.194(2) 0.7033(7) 0.5000 0.0633 1.0000 Uani S T . . . .
C1 C 0.3256(17) 0.6873(7) 0.5000 0.0543 1.0000 Uani S T . . . .
H81 H 0.0414 0.5617 0.5000 0.0730 1.0000 Uiso RS . . . . .
H91 H -0.0018 0.6704 0.5000 0.0970 1.0000 Uiso RS . . . . .
H101 H 0.1707 0.7471 0.5000 0.0801 1.0000 Uiso RS . . . . .
H11 H 0.3945 0.7187 0.5000 0.0660 1.0000 Uiso RS . . . . .
H71 H 0.258(2) 0.4293(10) 0.5000 0.0581 1.0000 Uiso DS . . . . .

loop_
_atom_site_aniso_label
_atom_site_aniso_U_11
_atom_site_aniso_U_22
_atom_site_aniso_U_33
_atom_site_aniso_U_23
_atom_site_aniso_U_13
_atom_site_aniso_U_12
Pt1 0.0306(3) 0.0280(3) 0.0308(3) 0.0000 0.0000 -0.0017(5)
N2 0.039(7) 0.031(5) 0.040(6) 0.0000 0.0000 -0.010(6)
O3 0.054(7) 0.046(6) 0.058(8) 0.0000 0.0000 -0.009(6)
C4 0.047(8) 0.030(6) 0.033(8) 0.0000 0.0000 0.014(7)
C5 0.045(8) 0.035(7) 0.050(9) 0.0000 0.0000 0.010(7)
N6 0.031(5) 0.046(8) 0.036(6) 0.0000 0.0000 -0.006(5)
O7 0.037(5) 0.048(6) 0.077(8) 0.0000 0.0000 -0.015(5)
C8 0.045(9) 0.074(12) 0.064(12) 0.0000 0.0000 -0.002(9)
C9 0.068(12) 0.073(13) 0.102(18) 0.0000 0.0000 0.031(11)
C10 0.083(13) 0.028(7) 0.079(13) 0.0000 0.0000 0.014(8)
C1 0.054(9) 0.031(7) 0.078(12) 0.0000 0.0000 0.008(7)

loop_
_atom_type_symbol
_atom_type_scat_dispersion_real
_atom_type_scat_dispersion_imag
_atom_type_scat_Cromer_Mann_a1
_atom_type_scat_Cromer_Mann_b1
_atom_type_scat_Cromer_Mann_a2
_atom_type_scat_Cromer_Mann_b2
_atom_type_scat_Cromer_Mann_a3
_atom_type_scat_Cromer_Mann_b3
_atom_type_scat_Cromer_Mann_a4
_atom_type_scat_Cromer_Mann_b4
_atom_type_scat_Cromer_Mann_c
_atom_type_scat_source
C 0.0033 0.0016 2.3100 20.8439 1.0200 10.2075 1.5886 0.5687 0.8650 51.6512 0.2156 'International Tables Vol C 4.2.6.8 and 6.1.1.4'
H 0.0000 0.0000 0.4930 10.5109 0.3229 26.1257 0.1402 3.1424 0.0408 57.7998 0.0030 'International Tables Vol C 4.2.6.8 and 6.1.1.4'
N 0.0061 0.0033 12.2126 0.0057 3.1322 9.8933 2.0125 28.9975 1.1663 0.5826 -11.5290 'International Tables Vol C 4.2.6.8 and 6.1.1.4'
O 0.0106 0.0060 3.0485 13.2771 2.2868 5.7011 1.5463 0.3239 0.8670 32.9089 0.2508 'International Tables Vol C 4.2.6.8 and 6.1.1.4'
Pt -1.7033 8.3905 27.0059 1.5129 17.7639 8.8117 15.7131 0.4246 5.7837 38.6103 11.6883 'International Tables Vol C 4.2.6.8 and 6.1.1.4'

loop_
_geom_angle_atom_site_label_1
_geom_angle_site_symmetry_1
_geom_angle_atom_site_label_2
_geom_angle_site_symmetry_2
_geom_angle_atom_site_label_3
_geom_angle_site_symmetry_3
_geom_angle
_geom_angle_publ_flag
N2 2_666 Pt1 . N6 2_666 79.7(5) yes
N2 2_666 Pt1 . N2 . 179.99 yes
N6 2_666 Pt1 . N2 . 100.3(5) yes
N2 2_666 Pt1 . N6 . 100.3(5) yes
N6 2_666 Pt1 . N6 . 179.99 yes
N2 . Pt1 . N6 . 79.7(5) yes
Pt1 . N2 . O3 . 121.1(10) yes
Pt1 . N2 . C4 . 116.1(10) yes
O3 . N2 . C4 . 122.8(11) yes
N2 . C4 . C5 . 113.5(12) yes
N2 . C4 . C1 . 125.9(14) yes
C5 . C4 . C1 . 120.6(14) yes
C4 . C5 . N6 . 115.9(13) yes
C4 . C5 . C8 . 119.1(14) yes
N6 . C5 . C8 . 125.0(15) yes
C5 . N6 . Pt1 . 114.7(10) yes
C5 . N6 . O7 . 121.4(12) yes
Pt1 . N6 . O7 . 123.8(9) yes
N6 . O7 . H71 . 104.1(10) no
C5 . C8 . C9 . 117.2(17) yes
C5 . C8 . H81 . 121.7 no
C9 . C8 . H81 . 121.1 no
C8 . C9 . C10 . 123.2(18) yes
C8 . C9 . H91 . 119.5 no
C10 . C9 . H91 . 117.3 no
C9 . C10 . C1 . 121.9(15) yes
C9 . C10 . H101 . 119.9 no
C1 . C10 . H101 . 118.2 no
C4 . C1 . C10 . 118.1(15) yes
C4 . C1 . H11 . 120.3 no
C10 . C1 . H11 . 121.6 no

loop_
_geom_bond_atom_site_label_1
_geom_bond_site_symmetry_1
_geom_bond_atom_site_label_2
_geom_bond_site_symmetry_2
_geom_bond_distance
_geom_bond_publ_flag
Pt1 . N2 2_666 1.987(10) yes
Pt1 . N6 2_666 1.987(11) yes
Pt1 . N2 . 1.987(10) yes
Pt1 . N6 . 1.987(11) yes
N2 . O3 . 1.327(17) yes
N2 . C4 . 1.33(2) yes
C4 . C5 . 1.44(2) yes
C4 . C1 . 1.426(19) yes
C5 . N6 . 1.328(18) yes
C5 . C8 . 1.44(2) yes
N6 . O7 . 1.336(14) yes
O7 . H71 . 0.82(2) no
C8 . C9 . 1.35(3) yes
C8 . H81 . 0.938 no
C9 . C10 . 1.42(3) yes
C9 . H91 . 0.928 no
C10 . C1 . 1.33(2) yes
C10 . H101 . 0.933 no
C1 . H11 . 0.935 no
